data_8105043
loop_
_publ_author_name
'Lee, See Mun'
'Lo, Kong Mun'
'Tiekink, Edward R.T.'

_publ_section_title
;
 Crystal structure of (4-chloro-N-[(2-oxido-5-chlorophenyl)methylidene]
 benzene-carbohydrazonato-\k3N,O,O&#x2032;)bis(2-fluorobenzyl)tin(IV),
 C28H20Cl2F2N2O2Sn
;
_journal_issue 1
_journal_name_full 'Zeitschrift f\"ur Kristallographie - New Crystal Structures'
_journal_page_first 151
_journal_page_last 153
_journal_paper_doi 10.1515/ncrs-2019-0550
_journal_volume 235
_journal_year 2019
_chemical_formula_moiety 'C28 H20 Cl2 F2 N2 O2 Sn'
_chemical_formula_sum 'C28 H20 Cl2 F2 N2 O2 Sn'
_chemical_formula_weight 644.05
_space_group_crystal_system monoclinic
_space_group_IT_number 14
_space_group_name_Hall '-P 2ybc'
_space_group_name_H-M_alt 'P 1 21/c 1'
_atom_sites_solution_hydrogens geom
_atom_sites_solution_primary direct
_atom_sites_solution_secondary difmap
_cell_angle_alpha 90
_cell_angle_beta 91.0740(10)
_cell_angle_gamma 90
_cell_formula_units_Z 4
_cell_length_a 27.8125(4)
_cell_length_b 8.4443(2)
_cell_length_c 10.78910(10)
_cell_measurement_reflns_used 14379
_cell_measurement_temperature 100(2)
_cell_measurement_theta_max 76.0840
_cell_measurement_theta_min 3.1920
_cell_volume 2533.45(7)
_computing_cell_refinement 'CrysAlisPro [1]'
_computing_data_collection 'CrysAlisPro [1]'
_computing_data_reduction 'CrysAlisPro [1]'
_computing_molecular_graphics 'ORTEP-3 for Windows [4]'
_computing_publication_material 'SHELXL-2014/7 [3]'
_computing_structure_refinement 'SHELXL-2014/7 [3]'
_computing_structure_solution 'SHELXT 2014/5 [2]'
_diffrn_ambient_temperature 100(2)
_diffrn_detector_area_resol_mean 5.2558
_diffrn_measured_fraction_theta_full 0.998
_diffrn_measured_fraction_theta_max 0.998
_diffrn_measurement_device_type 'XtaLAB Synergy, Dualflex, AtlasS2'
_diffrn_measurement_method '\w scans'
_diffrn_radiation_type CuK\a
_diffrn_radiation_wavelength 1.54184
_diffrn_reflns_av_R_equivalents 0.0443
_diffrn_reflns_av_unetI/netI 0.0274
_diffrn_reflns_Laue_measured_fraction_full 0.998
_diffrn_reflns_Laue_measured_fraction_max 0.998
_diffrn_reflns_limit_h_max 33
_diffrn_reflns_limit_h_min -25
_diffrn_reflns_limit_k_max 9
_diffrn_reflns_limit_k_min -10
_diffrn_reflns_limit_l_max 12
_diffrn_reflns_limit_l_min -12
_diffrn_reflns_number 31218
_diffrn_reflns_point_group_measured_fraction_full 0.998
_diffrn_reflns_point_group_measured_fraction_max 0.998
_diffrn_reflns_theta_full 67.075
_diffrn_reflns_theta_max 67.075
_diffrn_reflns_theta_min 3.178
_diffrn_source 'micro-focus sealed X-ray tube'
_exptl_absorpt_coefficient_mu 10.351
_exptl_absorpt_correction_T_max 1.000
_exptl_absorpt_correction_T_min 0.868
_exptl_absorpt_correction_type gaussian
_exptl_absorpt_process_details 'CrysAlisPro [1]'
_exptl_crystal_colour colourless
_exptl_crystal_density_diffrn 1.689
_exptl_crystal_description prism
_exptl_crystal_F_000 1280
_exptl_crystal_size_max 0.096
_exptl_crystal_size_mid 0.055
_exptl_crystal_size_min 0.051
_refine_diff_density_max 1.944
_refine_diff_density_min -2.340
_refine_diff_density_rms 0.158
_refine_ls_extinction_coef .
_refine_ls_extinction_method none
_refine_ls_goodness_of_fit_ref 1.166
_refine_ls_hydrogen_treatment constr
_refine_ls_matrix_type full
_refine_ls_number_parameters 334
_refine_ls_number_reflns 4510
_refine_ls_number_restraints 0
_refine_ls_restrained_S_all 1.166
_refine_ls_R_factor_all 0.0619
_refine_ls_R_factor_gt 0.0600
_refine_ls_shift/su_max 0.001
_refine_ls_shift/su_mean 0.000
_refine_ls_structure_factor_coef Fsqd
_refine_ls_weighting_details 'w=1/[\s^2^(Fo^2^)+(0.0388P)^2^+45.0444P] where P=(Fo^2^+2Fc^2^)/3'
_refine_ls_weighting_scheme calc
_refine_ls_wR_factor_gt 0.1599
_refine_ls_wR_factor_ref 0.1608
_reflns_Friedel_coverage 0.000
_reflns_Friedel_fraction_full .
_reflns_Friedel_fraction_max .
_reflns_number_gt 4309
_reflns_number_total 4510
_reflns_threshold_expression 'I > 2\s(I)'
_cod_data_source_file suppl_ncrs-2019-0550_suppl.cif
_cod_data_source_block shelx
_cod_original_sg_symbol_H-M 'P 21/c'
_cod_database_code 8105043
_shelx_space_group_comment
;
The symmetry employed for this shelxl refinement is uniquely defined
by the following loop, which should always be used as a source of
symmetry information in preference to the above space-group names.
They are only intended as comments.
;
_shelx_estimated_absorpt_t_min 0.437
_shelx_estimated_absorpt_t_max 0.620

loop_
_space_group_symop_operation_xyz
'x, y, z'
'-x, y+1/2, -z+1/2'
'-x, -y, -z'
'x, -y-1/2, z-1/2'

loop_
_atom_site_label
_atom_site_type_symbol
_atom_site_fract_x
_atom_site_fract_y
_atom_site_fract_z
_atom_site_U_iso_or_equiv
_atom_site_adp_type
_atom_site_occupancy
_atom_site_site_symmetry_order
_atom_site_calc_flag
_atom_site_refinement_flags_posn
_atom_site_refinement_flags_adp
_atom_site_refinement_flags_occupancy
_atom_site_disorder_assembly
_atom_site_disorder_group
Sn Sn 0.74877(2) 0.33125(6) 0.51426(4) 0.01866(17) Uani 1 1 d . . . . .
Cl1 Cl 0.97627(7) 0.8938(3) 0.8801(2) 0.0320(5) Uani 1 1 d . . . . .
Cl2 Cl 0.50722(9) 0.4327(4) 0.7825(3) 0.0587(8) Uani 1 1 d . . . . .
F1 F 0.7371(2) 0.7436(8) 0.5071(5) 0.0480(15) Uani 1 1 d . . . . .
F2 F 0.82051(17) 0.2973(6) 0.3184(4) 0.0287(11) Uani 1 1 d . . . . .
O1 O 0.81024(19) 0.4689(7) 0.5681(5) 0.0219(12) Uani 1 1 d . . . . .
O2 O 0.6838(2) 0.2135(7) 0.5486(5) 0.0269(13) Uani 1 1 d . . . . .
N1 N 0.7668(2) 0.5466(8) 0.7391(6) 0.0205(14) Uani 1 1 d . . . . .
N2 N 0.7312(2) 0.4549(8) 0.6841(6) 0.0204(14) Uani 1 1 d . . . . .
C1 C 0.8059(3) 0.5442(10) 0.6716(7) 0.0211(16) Uani 1 1 d . . . . .
C2 C 0.8480(3) 0.6326(9) 0.7211(7) 0.0181(15) Uani 1 1 d . . . . .
C3 C 0.8417(3) 0.7496(9) 0.8105(7) 0.0201(16) Uani 1 1 d . . . . .
H3 H 0.8103 0.7727 0.8385 0.024 Uiso 1 1 calc R U . . .
C4 C 0.8808(3) 0.8329(9) 0.8591(7) 0.0210(16) Uani 1 1 d . . . . .
H4 H 0.8766 0.9135 0.9194 0.025 Uiso 1 1 calc R U . . .
C5 C 0.9264(3) 0.7946(9) 0.8168(7) 0.0201(16) Uani 1 1 d . . . . .
C6 C 0.9336(3) 0.6814(10) 0.7279(7) 0.0237(17) Uani 1 1 d . . . . .
H6 H 0.9649 0.6593 0.6991 0.028 Uiso 1 1 calc R U . . .
C7 C 0.8937(3) 0.5996(10) 0.6809(7) 0.0223(17) Uani 1 1 d . . . . .
H7 H 0.8981 0.5197 0.6202 0.027 Uiso 1 1 calc R U . . .
C8 C 0.6890(3) 0.4676(10) 0.7344(7) 0.0220(17) Uani 1 1 d . . . . .
H8 H 0.6867 0.5347 0.8047 0.026 Uiso 1 1 calc R U . . .
C9 C 0.6459(3) 0.3890(10) 0.6928(7) 0.0219(17) Uani 1 1 d . . . . .
C10 C 0.6449(3) 0.2686(10) 0.6010(8) 0.0245(17) Uani 1 1 d . . . . .
C11 C 0.5997(3) 0.2054(11) 0.5663(8) 0.0290(19) Uani 1 1 d . . . . .
H11 H 0.5982 0.1260 0.5039 0.035 Uiso 1 1 calc R U . . .
C12 C 0.5576(3) 0.2549(12) 0.6199(9) 0.033(2) Uani 1 1 d . . . . .
H12 H 0.5276 0.2095 0.5956 0.039 Uiso 1 1 calc R U . . .
C13 C 0.5599(3) 0.3739(12) 0.7113(9) 0.033(2) Uani 1 1 d . . . . .
C14 C 0.6026(3) 0.4388(11) 0.7461(8) 0.0286(19) Uani 1 1 d . . . . .
H14 H 0.6034 0.5193 0.8076 0.034 Uiso 1 1 calc R U . . .
C15 C 0.7213(3) 0.4776(10) 0.3651(7) 0.0243(17) Uani 1 1 d . . . . .
H15A H 0.7473 0.5455 0.3334 0.029 Uiso 1 1 calc R U . . .
H15B H 0.7093 0.4099 0.2963 0.029 Uiso 1 1 calc R U . . .
C16 C 0.6809(3) 0.5798(10) 0.4116(7) 0.0251(18) Uani 1 1 d . . . . .
C17 C 0.6908(3) 0.7107(11) 0.4854(8) 0.031(2) Uani 1 1 d . . . . .
C18 C 0.6563(4) 0.8018(11) 0.5378(9) 0.036(2) Uani 1 1 d . . . . .
H18 H 0.6648 0.8912 0.5869 0.044 Uiso 1 1 calc R U . . .
C19 C 0.6082(4) 0.7614(13) 0.5180(10) 0.044(3) Uani 1 1 d . . . . .
H19 H 0.5835 0.8212 0.5556 0.053 Uiso 1 1 calc R U . . .
C20 C 0.5967(4) 0.6331(13) 0.4428(10) 0.042(2) Uani 1 1 d . . . . .
H20 H 0.5640 0.6064 0.4274 0.050 Uiso 1 1 calc R U . . .
C21 C 0.6332(3) 0.5423(12) 0.3893(9) 0.034(2) Uani 1 1 d . . . . .
H21 H 0.6251 0.4549 0.3377 0.041 Uiso 1 1 calc R U . . .
C22 C 0.7871(3) 0.1116(9) 0.5143(7) 0.0210(16) Uani 1 1 d . . . . .
H22A H 0.7841 0.0614 0.5967 0.025 Uiso 1 1 calc R U . . .
H22B H 0.7718 0.0401 0.4524 0.025 Uiso 1 1 calc R U . . .
C23 C 0.8397(3) 0.1280(9) 0.4854(7) 0.0206(16) Uani 1 1 d . . . . .
C24 C 0.8552(3) 0.2190(10) 0.3868(7) 0.0231(17) Uani 1 1 d . . . . .
C25 C 0.9023(3) 0.2382(11) 0.3561(8) 0.0278(18) Uani 1 1 d . . . . .
H25 H 0.9110 0.3048 0.2891 0.033 Uiso 1 1 calc R U . . .
C26 C 0.9369(3) 0.1589(11) 0.4244(8) 0.0296(19) Uani 1 1 d . . . . .
H26 H 0.9698 0.1669 0.4032 0.035 Uiso 1 1 calc R U . . .
C27 C 0.9235(3) 0.0675(11) 0.5240(8) 0.031(2) Uani 1 1 d . . . . .
H27 H 0.9475 0.0157 0.5729 0.038 Uiso 1 1 calc R U . . .
C28 C 0.8755(3) 0.0500(10) 0.5537(7) 0.0245(17) Uani 1 1 d . . . . .
H28 H 0.8669 -0.0158 0.6213 0.029 Uiso 1 1 calc R U . . .

loop_
_atom_site_aniso_label
_atom_site_aniso_U_11
_atom_site_aniso_U_22
_atom_site_aniso_U_33
_atom_site_aniso_U_23
_atom_site_aniso_U_13
_atom_site_aniso_U_12
Sn 0.0253(3) 0.0163(3) 0.0144(3) -0.0023(2) 0.00271(18) -0.0025(2)
Cl1 0.0276(10) 0.0335(12) 0.0348(11) -0.0028(9) -0.0061(8) -0.0085(9)
Cl2 0.0259(12) 0.073(2) 0.078(2) -0.0357(17) 0.0128(12) -0.0059(12)
F1 0.048(3) 0.062(4) 0.034(3) -0.009(3) 0.002(2) -0.021(3)
F2 0.035(3) 0.028(3) 0.023(2) 0.009(2) 0.0003(19) 0.003(2)
O1 0.025(3) 0.021(3) 0.020(3) -0.006(2) 0.004(2) -0.003(2)
O2 0.026(3) 0.022(3) 0.033(3) -0.005(3) 0.009(2) -0.004(2)
N1 0.022(3) 0.018(3) 0.021(3) -0.003(3) -0.002(3) 0.001(3)
N2 0.025(3) 0.020(3) 0.016(3) 0.001(3) -0.001(3) 0.000(3)
C1 0.024(4) 0.015(4) 0.024(4) 0.000(3) 0.005(3) -0.003(3)
C2 0.024(4) 0.011(4) 0.019(4) 0.000(3) -0.002(3) 0.000(3)
C3 0.025(4) 0.018(4) 0.017(4) 0.005(3) 0.003(3) -0.001(3)
C4 0.030(4) 0.015(4) 0.018(4) 0.003(3) 0.000(3) -0.001(3)
C5 0.023(4) 0.016(4) 0.021(4) 0.003(3) -0.005(3) -0.001(3)
C6 0.022(4) 0.025(4) 0.024(4) 0.001(3) 0.002(3) -0.001(3)
C7 0.029(4) 0.019(4) 0.019(4) -0.002(3) 0.002(3) 0.002(3)
C8 0.025(4) 0.024(4) 0.017(4) 0.000(3) 0.001(3) 0.000(3)
C9 0.027(4) 0.020(4) 0.019(4) 0.003(3) 0.004(3) -0.001(3)
C10 0.025(4) 0.019(4) 0.029(4) 0.002(3) 0.003(3) -0.001(3)
C11 0.033(5) 0.021(4) 0.032(4) -0.004(4) -0.001(4) -0.005(4)
C12 0.022(4) 0.037(5) 0.041(5) -0.005(4) 0.003(4) -0.009(4)
C13 0.024(4) 0.035(5) 0.040(5) -0.001(4) 0.005(4) -0.001(4)
C14 0.026(4) 0.033(5) 0.027(4) -0.001(4) 0.006(3) -0.001(4)
C15 0.035(5) 0.018(4) 0.020(4) 0.005(3) -0.002(3) -0.003(3)
C16 0.037(5) 0.018(4) 0.020(4) 0.004(3) 0.000(3) 0.002(4)
C17 0.038(5) 0.029(5) 0.025(4) 0.011(4) 0.006(4) -0.003(4)
C18 0.060(6) 0.018(5) 0.031(5) 0.011(4) 0.008(4) 0.006(4)
C19 0.047(6) 0.038(6) 0.048(6) 0.019(5) 0.016(5) 0.015(5)
C20 0.034(5) 0.047(6) 0.044(6) 0.020(5) 0.004(4) 0.011(5)
C21 0.037(5) 0.033(5) 0.032(5) 0.012(4) -0.001(4) 0.001(4)
C22 0.029(4) 0.015(4) 0.018(4) -0.003(3) 0.001(3) 0.001(3)
C23 0.031(4) 0.012(4) 0.019(4) -0.006(3) -0.001(3) 0.000(3)
C24 0.033(4) 0.020(4) 0.016(4) -0.002(3) 0.001(3) 0.003(3)
C25 0.038(5) 0.023(5) 0.023(4) 0.001(3) 0.009(3) 0.002(4)
C26 0.023(4) 0.028(5) 0.038(5) -0.008(4) 0.009(3) 0.003(4)
C27 0.037(5) 0.026(5) 0.031(5) -0.002(4) -0.003(4) 0.008(4)
C28 0.035(4) 0.017(4) 0.022(4) 0.001(3) 0.004(3) 0.002(3)

loop_
_atom_type_symbol
_atom_type_description
_atom_type_scat_dispersion_real
_atom_type_scat_dispersion_imag
_atom_type_scat_source
C C 0.0181 0.0091 'International Tables Vol C Tables 4.2.6.8 and 6.1.1.4'
H H 0.0000 0.0000 'International Tables Vol C Tables 4.2.6.8 and 6.1.1.4'
Cl Cl 0.3639 0.7018 'International Tables Vol C Tables 4.2.6.8 and 6.1.1.4'
F F 0.0727 0.0534 'International Tables Vol C Tables 4.2.6.8 and 6.1.1.4'
N N 0.0311 0.0180 'International Tables Vol C Tables 4.2.6.8 and 6.1.1.4'
O O 0.0492 0.0322 'International Tables Vol C Tables 4.2.6.8 and 6.1.1.4'
Sn Sn 0.0259 5.4591 'International Tables Vol C Tables 4.2.6.8 and 6.1.1.4'

loop_
_geom_angle_atom_site_label_1
_geom_angle_atom_site_label_2
_geom_angle_atom_site_label_3
_geom_angle
_geom_angle_site_symmetry_1
_geom_angle_site_symmetry_3
O2 Sn C22 91.1(3) . .
O2 Sn O1 153.5(2) . .
C22 Sn O1 94.3(3) . .
O2 Sn C15 96.2(3) . .
C22 Sn C15 131.8(3) . .
O1 Sn C15 99.3(3) . .
O2 Sn N2 82.6(2) . .
C22 Sn N2 122.5(3) . .
O1 Sn N2 72.6(2) . .
C15 Sn N2 105.7(3) . .
C1 O1 Sn 114.5(5) . .
C10 O2 Sn 128.7(5) . .
C1 N1 N2 110.3(6) . .
C8 N2 N1 114.7(7) . .
C8 N2 Sn 127.5(5) . .
N1 N2 Sn 117.4(5) . .
O1 C1 N1 125.1(7) . .
O1 C1 C2 118.3(7) . .
N1 C1 C2 116.6(7) . .
C7 C2 C3 119.2(7) . .
C7 C2 C1 120.8(7) . .
C3 C2 C1 120.0(7) . .
C2 C3 C4 120.9(7) . .
C2 C3 H3 119.6 . .
C4 C3 H3 119.6 . .
C3 C4 C5 118.0(7) . .
C3 C4 H4 121.0 . .
C5 C4 H4 121.0 . .
C6 C5 C4 122.4(7) . .
C6 C5 Cl1 118.9(6) . .
C4 C5 Cl1 118.7(6) . .
C5 C6 C7 118.4(7) . .
C5 C6 H6 120.8 . .
C7 C6 H6 120.8 . .
C2 C7 C6 121.1(8) . .
C2 C7 H7 119.4 . .
C6 C7 H7 119.4 . .
N2 C8 C9 125.7(8) . .
N2 C8 H8 117.1 . .
C9 C8 H8 117.1 . .
C14 C9 C10 119.7(8) . .
C14 C9 C8 116.7(8) . .
C10 C9 C8 123.6(7) . .
O2 C10 C9 123.3(7) . .
O2 C10 C11 119.2(8) . .
C9 C10 C11 117.5(7) . .
C12 C11 C10 122.2(8) . .
C12 C11 H11 118.9 . .
C10 C11 H11 118.9 . .
C11 C12 C13 118.8(8) . .
C11 C12 H12 120.6 . .
C13 C12 H12 120.6 . .
C14 C13 C12 120.7(8) . .
C14 C13 Cl2 120.2(7) . .
C12 C13 Cl2 119.0(7) . .
C13 C14 C9 121.1(9) . .
C13 C14 H14 119.4 . .
C9 C14 H14 119.4 . .
C16 C15 Sn 109.6(5) . .
C16 C15 H15A 109.8 . .
Sn C15 H15A 109.8 . .
C16 C15 H15B 109.8 . .
Sn C15 H15B 109.8 . .
H15A C15 H15B 108.2 . .
C17 C16 C21 117.5(8) . .
C17 C16 C15 120.4(8) . .
C21 C16 C15 122.0(8) . .
F1 C17 C18 119.7(9) . .
F1 C17 C16 116.6(8) . .
C18 C17 C16 123.7(9) . .
C17 C18 C19 118.7(10) . .
C17 C18 H18 120.7 . .
C19 C18 H18 120.7 . .
C20 C19 C18 119.5(9) . .
C20 C19 H19 120.3 . .
C18 C19 H19 120.3 . .
C19 C20 C21 120.4(10) . .
C19 C20 H20 119.8 . .
C21 C20 H20 119.8 . .
C20 C21 C16 120.2(10) . .
C20 C21 H21 119.9 . .
C16 C21 H21 119.9 . .
C23 C22 Sn 113.9(5) . .
C23 C22 H22A 108.8 . .
Sn C22 H22A 108.8 . .
C23 C22 H22B 108.8 . .
Sn C22 H22B 108.8 . .
H22A C22 H22B 107.7 . .
C24 C23 C28 116.0(7) . .
C24 C23 C22 121.8(7) . .
C28 C23 C22 122.3(7) . .
C25 C24 F2 118.6(7) . .
C25 C24 C23 124.4(8) . .
F2 C24 C23 116.9(7) . .
C26 C25 C24 118.4(8) . .
C26 C25 H25 120.8 . .
C24 C25 H25 120.8 . .
C25 C26 C27 119.5(8) . .
C25 C26 H26 120.2 . .
C27 C26 H26 120.2 . .
C26 C27 C28 121.1(8) . .
C26 C27 H27 119.5 . .
C28 C27 H27 119.5 . .
C27 C28 C23 120.6(8) . .
C27 C28 H28 119.7 . .
C23 C28 H28 119.7 . .

loop_
_geom_bond_atom_site_label_1
_geom_bond_atom_site_label_2
_geom_bond_distance
_geom_bond_site_symmetry_2
Sn O2 2.101(5) .
Sn C22 2.139(8) .
Sn O1 2.139(5) .
Sn C15 2.158(8) .
Sn N2 2.173(6) .
Cl1 C5 1.748(8) .
Cl2 C13 1.740(9) .
F1 C17 1.335(11) .
F2 C24 1.374(9) .
O1 C1 1.293(10) .
O2 C10 1.316(10) .
N1 C1 1.321(10) .
N1 N2 1.383(9) .
N2 C8 1.306(10) .
C1 C2 1.479(11) .
C2 C7 1.380(11) .
C2 C3 1.394(11) .
C3 C4 1.389(11) .
C3 H3 0.9500 .
C4 C5 1.395(11) .
C4 H4 0.9500 .
C5 C6 1.371(12) .
C6 C7 1.393(11) .
C6 H6 0.9500 .
C7 H7 0.9500 .
C8 C9 1.436(11) .
C8 H8 0.9500 .
C9 C14 1.407(11) .
C9 C10 1.419(12) .
C10 C11 1.410(12) .
C11 C12 1.382(12) .
C11 H11 0.9500 .
C12 C13 1.408(13) .
C12 H12 0.9500 .
C13 C14 1.356(13) .
C14 H14 0.9500 .
C15 C16 1.509(12) .
C15 H15A 0.9900 .
C15 H15B 0.9900 .
C16 C17 1.387(13) .
C16 C21 1.380(13) .
C17 C18 1.363(13) .
C18 C19 1.392(15) .
C18 H18 0.9500 .
C19 C20 1.387(16) .
C19 H19 0.9500 .
C20 C21 1.405(14) .
C20 H20 0.9500 .
C21 H21 0.9500 .
C22 C23 1.508(11) .
C22 H22A 0.9900 .
C22 H22B 0.9900 .
C23 C24 1.388(11) .
C23 C28 1.393(12) .
C24 C25 1.367(12) .
C25 C26 1.375(13) .
C25 H25 0.9500 .
C26 C27 1.380(13) .
C26 H26 0.9500 .
C27 C28 1.386(12) .
C27 H27 0.9500 .
C28 H28 0.9500 .

loop_
_geom_torsion_atom_site_label_1
_geom_torsion_atom_site_label_2
_geom_torsion_atom_site_label_3
_geom_torsion_atom_site_label_4
_geom_torsion
_geom_torsion_site_symmetry_1
_geom_torsion_site_symmetry_2
_geom_torsion_site_symmetry_3
_geom_torsion_site_symmetry_4
C1 N1 N2 C8 -170.8(7) . . . .
C1 N1 N2 Sn 2.0(8) . . . .
Sn O1 C1 N1 -3.4(10) . . . .
Sn O1 C1 C2 175.4(5) . . . .
N2 N1 C1 O1 0.9(11) . . . .
N2 N1 C1 C2 -177.9(6) . . . .
O1 C1 C2 C7 -19.0(11) . . . .
N1 C1 C2 C7 159.8(7) . . . .
O1 C1 C2 C3 161.7(7) . . . .
N1 C1 C2 C3 -19.4(11) . . . .
C7 C2 C3 C4 0.1(11) . . . .
C1 C2 C3 C4 179.3(7) . . . .
C2 C3 C4 C5 -0.7(11) . . . .
C3 C4 C5 C6 1.5(12) . . . .
C3 C4 C5 Cl1 -178.1(6) . . . .
C4 C5 C6 C7 -1.6(12) . . . .
Cl1 C5 C6 C7 178.0(6) . . . .
C3 C2 C7 C6 -0.2(12) . . . .
C1 C2 C7 C6 -179.4(7) . . . .
C5 C6 C7 C2 0.9(12) . . . .
N1 N2 C8 C9 178.1(7) . . . .
Sn N2 C8 C9 6.1(12) . . . .
N2 C8 C9 C14 -169.5(8) . . . .
N2 C8 C9 C10 9.3(13) . . . .
Sn O2 C10 C9 -30.2(11) . . . .
Sn O2 C10 C11 150.4(6) . . . .
C14 C9 C10 O2 -178.6(8) . . . .
C8 C9 C10 O2 2.7(13) . . . .
C14 C9 C10 C11 0.7(12) . . . .
C8 C9 C10 C11 -178.0(8) . . . .
O2 C10 C11 C12 178.3(8) . . . .
C9 C10 C11 C12 -1.1(13) . . . .
C10 C11 C12 C13 0.8(14) . . . .
C11 C12 C13 C14 0.0(15) . . . .
C11 C12 C13 Cl2 -178.1(7) . . . .
C12 C13 C14 C9 -0.3(15) . . . .
Cl2 C13 C14 C9 177.7(7) . . . .
C10 C9 C14 C13 0.0(13) . . . .
C8 C9 C14 C13 178.7(8) . . . .
Sn C15 C16 C17 75.4(8) . . . .
Sn C15 C16 C21 -100.6(8) . . . .
C21 C16 C17 F1 179.1(7) . . . .
C15 C16 C17 F1 2.9(11) . . . .
C21 C16 C17 C18 0.9(13) . . . .
C15 C16 C17 C18 -175.3(8) . . . .
F1 C17 C18 C19 -177.4(8) . . . .
C16 C17 C18 C19 0.7(13) . . . .
C17 C18 C19 C20 -1.9(14) . . . .
C18 C19 C20 C21 1.4(14) . . . .
C19 C20 C21 C16 0.3(14) . . . .
C17 C16 C21 C20 -1.4(13) . . . .
C15 C16 C21 C20 174.7(8) . . . .
Sn C22 C23 C24 -46.9(9) . . . .
Sn C22 C23 C28 134.8(7) . . . .
C28 C23 C24 C25 -1.5(12) . . . .
C22 C23 C24 C25 -179.9(8) . . . .
C28 C23 C24 F2 -179.9(7) . . . .
C22 C23 C24 F2 1.7(11) . . . .
F2 C24 C25 C26 -179.6(7) . . . .
C23 C24 C25 C26 2.1(13) . . . .
C24 C25 C26 C27 -2.3(13) . . . .
C25 C26 C27 C28 2.2(14) . . . .
C26 C27 C28 C23 -1.7(13) . . . .
C24 C23 C28 C27 1.3(12) . . . .
C22 C23 C28 C27 179.7(8) . . . .
